data_4065305
loop_
_publ_author_name
'MacInnis, Morgan C.'
'McDonald, Robert'
'Turculet, Laura'

_publ_section_title
;
 Synthesis and Characterization of Palladium Complexes Supported by an
 NPN-Phosphido Ancillary Ligand
;
_journal_issue 23
_journal_name_full Organometallics
_journal_page_first 6408
_journal_paper_doi 10.1021/om200701h
_journal_volume 30
_journal_year 2011
_chemical_formula_moiety 'C38 H50 N4 P2 Pd2'
_chemical_formula_sum 'C38 H50 N4 P2 Pd2'
_chemical_formula_weight 837.56
_chemical_name_systematic
; 

 ? 

;
_space_group_IT_number 14
_symmetry_cell_setting monoclinic
_symmetry_space_group_name_Hall '-P 2yn'
_symmetry_space_group_name_H-M 'P 1 21/n 1'
_atom_sites_solution_hydrogens geom
_atom_sites_solution_primary direct
_atom_sites_solution_secondary difmap
_audit_creation_method SHELXL-97
_cell_angle_alpha 90.00
_cell_angle_beta 92.9071(4)
_cell_angle_gamma 90.00
_cell_formula_units_Z 4
_cell_length_a 9.8192(4)
_cell_length_b 18.1484(7)
_cell_length_c 20.4887(8)
_cell_measurement_reflns_used 9848
_cell_measurement_temperature 173(2)
_cell_measurement_theta_max 27.42
_cell_measurement_theta_min 2.24
_cell_volume 3646.4(2)
_computing_cell_refinement 'Bruker SAINT'
_computing_data_collection 'Bruker APEX2'
_computing_data_reduction 'Bruker SAINT'
_computing_molecular_graphics 'Bruker SHELXTL'
_computing_publication_material 'Bruker SHELXTL'
_computing_structure_refinement 'SHELXL-97 (Sheldrick, 2008)'
_computing_structure_solution 'SHELXS-97 (Sheldrick, 2008)'
_diffrn_ambient_temperature 173(2)
_diffrn_measured_fraction_theta_full 0.999
_diffrn_measured_fraction_theta_max 0.999
_diffrn_measurement_device_type 'Bruker APEX-II CCD'
_diffrn_measurement_method '\w scans'
_diffrn_radiation_monochromator graphite
_diffrn_radiation_source 'fine-focus sealed tube'
_diffrn_radiation_type MoK\a
_diffrn_radiation_wavelength 0.71073
_diffrn_reflns_av_R_equivalents 0.0304
_diffrn_reflns_av_sigmaI/netI 0.0243
_diffrn_reflns_limit_h_max 12
_diffrn_reflns_limit_h_min -12
_diffrn_reflns_limit_k_max 23
_diffrn_reflns_limit_k_min -23
_diffrn_reflns_limit_l_max 26
_diffrn_reflns_limit_l_min -26
_diffrn_reflns_number 31701
_diffrn_reflns_theta_full 27.45
_diffrn_reflns_theta_max 27.45
_diffrn_reflns_theta_min 1.50
_exptl_absorpt_coefficient_mu 1.106
_exptl_absorpt_correction_T_max 0.9177
_exptl_absorpt_correction_T_min 0.7198
_exptl_absorpt_correction_type integration
_exptl_absorpt_process_details 'SADABS (Sheldrick, 2008)'
_exptl_crystal_colour yellow
_exptl_crystal_density_diffrn 1.526
_exptl_crystal_density_method 'not measured'
_exptl_crystal_description prism
_exptl_crystal_F_000 1712
_exptl_crystal_size_max 0.32
_exptl_crystal_size_mid 0.16
_exptl_crystal_size_min 0.08
_refine_diff_density_max 0.738
_refine_diff_density_min -0.493
_refine_diff_density_rms 0.065
_refine_ls_extinction_method none
_refine_ls_goodness_of_fit_ref 1.034
_refine_ls_hydrogen_treatment constr
_refine_ls_matrix_type full
_refine_ls_number_parameters 443
_refine_ls_number_reflns 8325
_refine_ls_number_restraints 3
_refine_ls_restrained_S_all 1.034
_refine_ls_R_factor_all 0.0295
_refine_ls_R_factor_gt 0.0227
_refine_ls_shift/su_max 0.001
_refine_ls_shift/su_mean 0.000
_refine_ls_structure_factor_coef Fsqd
_refine_ls_weighting_details 'calc w=1/[\s^2^(Fo^2^)+(0.0253P)^2^+1.8523P] where P=(Fo^2^+2Fc^2^)/3'
_refine_ls_weighting_scheme calc
_refine_ls_wR_factor_gt 0.0533
_refine_ls_wR_factor_ref 0.0567
_reflns_number_gt 7184
_reflns_number_total 8325
_reflns_threshold_expression I>2\s(I)
_cod_data_source_file om200701h_si_001.cif
_cod_data_source_block dal0901
_cod_depositor_comments
;
The following automatic conversions were performed:

'_symmetry_cell_setting' value 'Monoclinic' changed to 'monoclinic'
according to /home/saulius/struct/CIF-dictionaries/cif_core.dic
dictionary named 'cif_core.dic' version 2.4.1 from 2010-06-29.

Automatic conversion script
Id: cif_fix_values 1715 2011-07-08 13:25:40Z adriana 
;
_cod_original_sg_symbol_H-M 'P 21/n'
_cod_database_code 4065305

loop_
_symmetry_equiv_pos_as_xyz
'x, y, z'
'-x+1/2, y+1/2, -z+1/2'
'-x, -y, -z'
'x-1/2, -y-1/2, z-1/2'

loop_
_atom_site_label
_atom_site_type_symbol
_atom_site_fract_x
_atom_site_fract_y
_atom_site_fract_z
_atom_site_U_iso_or_equiv
_atom_site_adp_type
_atom_site_occupancy
_atom_site_symmetry_multiplicity
_atom_site_calc_flag
_atom_site_refinement_flags
_atom_site_disorder_assembly
_atom_site_disorder_group
Pd1 Pd 0.016247(15) 0.354886(8) 0.157858(7) 0.01933(4) Uani 1 1 d . . .
Pd2 Pd 0.219111(15) 0.201723(8) 0.191697(7) 0.02184(5) Uani 1 1 d . . .
P1 P 0.24748(5) 0.32765(3) 0.17875(2) 0.02001(10) Uani 1 1 d . A .
P2 P 0.02762(5) 0.23108(3) 0.12601(2) 0.01921(10) Uani 1 1 d . A .
N1 N 0.1699(2) 0.34088(10) 0.32171(9) 0.0320(4) Uani 1 1 d . . .
N2 N 0.24311(19) 0.45063(10) 0.06581(9) 0.0295(4) Uani 1 1 d . . .
N3 N 0.23124(18) 0.13971(10) 0.03643(9) 0.0309(4) Uani 1 1 d . . .
N4 N -0.1157(2) 0.16756(11) 0.24581(9) 0.0337(4) Uani 1 1 d . . .
C1 C -0.0211(3) 0.47311(13) 0.17418(15) 0.0477(7) Uani 1 1 d . . .
H1A H 0.0285 0.4960 0.2123 0.057 Uiso 1 1 calc R . .
H1B H -0.0270 0.5050 0.1349 0.057 Uiso 1 1 calc R . .
C2 C -0.1342(3) 0.43321(14) 0.18664(14) 0.0453(6) Uani 1 1 d . . .
H2 H -0.1643 0.4315 0.2325 0.054 Uiso 1 1 calc R . .
C3 C -0.1966(2) 0.38622(13) 0.14075(12) 0.0340(5) Uani 1 1 d . . .
H3A H -0.2225 0.4078 0.0975 0.041 Uiso 1 1 calc R . .
H3B H -0.2655 0.3518 0.1569 0.041 Uiso 1 1 calc R . .
C4A C 0.3977(15) 0.1690(6) 0.2574(11) 0.036(3) Uani 0.55 1 d PD A 1
H4AA H 0.4753 0.1453 0.2365 0.043 Uiso 0.55 1 calc PR A 1
H4BA H 0.4253 0.2035 0.2931 0.043 Uiso 0.55 1 calc PR A 1
C5A C 0.2801(5) 0.1241(2) 0.2667(2) 0.0444(12) Uani 0.55 1 d PD A 1
H5A H 0.2355 0.1238 0.3095 0.053 Uiso 0.55 1 calc PR A 1
C6A C 0.2234(14) 0.0856(9) 0.2133(7) 0.041(3) Uani 0.55 1 d PD A 1
H6AA H 0.1342 0.0617 0.2191 0.049 Uiso 0.55 1 calc PR A 1
H6BA H 0.2866 0.0552 0.1885 0.049 Uiso 0.55 1 calc PR A 1
C4B C 0.3844(19) 0.1684(9) 0.2514(15) 0.051(6) Uani 0.45 1 d PD A 2
H4AB H 0.4748 0.1868 0.2395 0.061 Uiso 0.45 1 calc PR A 2
H4BB H 0.3718 0.1698 0.2990 0.061 Uiso 0.45 1 calc PR A 2
C5B C 0.3354(6) 0.1038(3) 0.2177(3) 0.0385(13) Uani 0.45 1 d PD A 2
H5B H 0.3920 0.0791 0.1848 0.046 Uiso 0.45 1 calc PR A 2
C6B C 0.2003(15) 0.0832(12) 0.2239(9) 0.035(3) Uani 0.45 1 d PD A 2
H6AB H 0.1709 0.0747 0.2688 0.042 Uiso 0.45 1 calc PR A 2
H6BB H 0.1610 0.0479 0.1912 0.042 Uiso 0.45 1 calc PR A 2
C11 C 0.3499(2) 0.36979(11) 0.24660(10) 0.0227(4) Uani 1 1 d . . .
C12 C 0.3038(2) 0.36967(11) 0.31044(10) 0.0280(5) Uani 1 1 d . A .
C13 C 0.3861(3) 0.39757(13) 0.36174(11) 0.0378(5) Uani 1 1 d . . .
H13 H 0.3542 0.3967 0.4047 0.045 Uiso 1 1 calc R A .
C14 C 0.5131(3) 0.42647(14) 0.35151(12) 0.0397(6) Uani 1 1 d . A .
H14 H 0.5683 0.4454 0.3871 0.048 Uiso 1 1 calc R . .
C15 C 0.5590(2) 0.42762(13) 0.28931(12) 0.0351(5) Uani 1 1 d . . .
H15 H 0.6460 0.4479 0.2817 0.042 Uiso 1 1 calc R A .
C16 C 0.4792(2) 0.39944(12) 0.23769(11) 0.0295(5) Uani 1 1 d . A .
H16 H 0.5130 0.4002 0.1951 0.035 Uiso 1 1 calc R . .
C17 C 0.0769(3) 0.39826(15) 0.33937(15) 0.0504(7) Uani 1 1 d . . .
H17A H 0.0779 0.4380 0.3070 0.060 Uiso 1 1 calc R . .
H17B H 0.1050 0.4177 0.3826 0.060 Uiso 1 1 calc R . .
H17C H -0.0155 0.3780 0.3405 0.060 Uiso 1 1 calc R . .
C18 C 0.1726(3) 0.28231(17) 0.37009(17) 0.0642(9) Uani 1 1 d . . .
H18A H 0.2364 0.2439 0.3577 0.077 Uiso 1 1 calc R . .
H18B H 0.0811 0.2612 0.3724 0.077 Uiso 1 1 calc R . .
H18C H 0.2021 0.3024 0.4129 0.077 Uiso 1 1 calc R . .
C21 C 0.3567(2) 0.33872(11) 0.10884(9) 0.0216(4) Uani 1 1 d . . .
C22 C 0.3414(2) 0.39342(11) 0.06025(10) 0.0258(4) Uani 1 1 d . A .
C23 C 0.4237(2) 0.39079(13) 0.00663(11) 0.0348(5) Uani 1 1 d . . .
H23 H 0.4107 0.4264 -0.0271 0.042 Uiso 1 1 calc R A .
C24 C 0.5231(3) 0.33795(13) 0.00137(12) 0.0380(6) Uani 1 1 d . A .
H24 H 0.5787 0.3379 -0.0352 0.046 Uiso 1 1 calc R . .
C25 C 0.5417(2) 0.28526(13) 0.04910(12) 0.0349(5) Uani 1 1 d . . .
H25 H 0.6110 0.2491 0.0461 0.042 Uiso 1 1 calc R A .
C26 C 0.4584(2) 0.28546(12) 0.10154(11) 0.0278(4) Uani 1 1 d . A .
H26 H 0.4706 0.2482 0.1338 0.033 Uiso 1 1 calc R . .
C27 C 0.2831(3) 0.50435(12) 0.11601(12) 0.0368(5) Uani 1 1 d . . .
H27A H 0.3128 0.4786 0.1563 0.044 Uiso 1 1 calc R . .
H27B H 0.2052 0.5361 0.1245 0.044 Uiso 1 1 calc R . .
H27C H 0.3582 0.5345 0.1010 0.044 Uiso 1 1 calc R . .
C28 C 0.2012(3) 0.48783(15) 0.00509(12) 0.0448(6) Uani 1 1 d . . .
H28A H 0.1763 0.4511 -0.0285 0.054 Uiso 1 1 calc R . .
H28B H 0.2767 0.5180 -0.0094 0.054 Uiso 1 1 calc R . .
H28C H 0.1225 0.5194 0.0123 0.054 Uiso 1 1 calc R . .
C31 C 0.0603(2) 0.23909(11) 0.03851(9) 0.0216(4) Uani 1 1 d . . .
C32 C 0.1594(2) 0.19919(11) 0.00551(10) 0.0259(4) Uani 1 1 d . A .
C33 C 0.1853(3) 0.21975(14) -0.05843(11) 0.0384(6) Uani 1 1 d . . .
H33 H 0.2543 0.1947 -0.0805 0.046 Uiso 1 1 calc R A .
C34 C 0.1136(3) 0.27528(15) -0.09017(12) 0.0456(6) Uani 1 1 d . A .
H34 H 0.1334 0.2879 -0.1337 0.055 Uiso 1 1 calc R . .
C35 C 0.0136(3) 0.31256(14) -0.05948(11) 0.0400(6) Uani 1 1 d . . .
H35 H -0.0376 0.3502 -0.0817 0.048 Uiso 1 1 calc R A .
C36 C -0.0113(2) 0.29455(12) 0.00413(10) 0.0298(5) Uani 1 1 d . A .
H36 H -0.0799 0.3209 0.0255 0.036 Uiso 1 1 calc R . .
C37 C 0.1482(2) 0.07572(12) 0.05024(12) 0.0353(5) Uani 1 1 d . . .
H37A H 0.0653 0.0917 0.0709 0.042 Uiso 1 1 calc R . .
H37B H 0.2001 0.0424 0.0798 0.042 Uiso 1 1 calc R . .
H37C H 0.1232 0.0499 0.0093 0.042 Uiso 1 1 calc R . .
C38 C 0.3558(2) 0.11650(15) 0.00671(14) 0.0459(6) Uani 1 1 d . . .
H38A H 0.4115 0.1599 -0.0021 0.055 Uiso 1 1 calc R . .
H38B H 0.3326 0.0907 -0.0343 0.055 Uiso 1 1 calc R . .
H38C H 0.4073 0.0834 0.0366 0.055 Uiso 1 1 calc R . .
C41 C -0.1216(2) 0.16943(11) 0.12622(10) 0.0226(4) Uani 1 1 d . . .
C42 C -0.1714(2) 0.14197(11) 0.18465(10) 0.0255(4) Uani 1 1 d . A .
C43 C -0.2752(2) 0.08900(12) 0.18130(12) 0.0329(5) Uani 1 1 d . . .
H43 H -0.3094 0.0705 0.2206 0.039 Uiso 1 1 calc R A .
C44 C -0.3290(2) 0.06299(13) 0.12211(13) 0.0373(5) Uani 1 1 d . A .
H44 H -0.3980 0.0262 0.1211 0.045 Uiso 1 1 calc R . .
C45 C -0.2830(2) 0.09029(13) 0.06463(12) 0.0341(5) Uani 1 1 d . . .
H45 H -0.3202 0.0729 0.0238 0.041 Uiso 1 1 calc R A .
C46 C -0.1816(2) 0.14347(12) 0.06703(11) 0.0284(5) Uani 1 1 d . A .
H46 H -0.1517 0.1630 0.0272 0.034 Uiso 1 1 calc R . .
C47 C -0.1222(3) 0.11635(15) 0.30031(12) 0.0493(7) Uani 1 1 d . . .
H47A H -0.0874 0.0682 0.2874 0.059 Uiso 1 1 calc R . .
H47B H -0.2170 0.1113 0.3124 0.059 Uiso 1 1 calc R . .
H47C H -0.0666 0.1352 0.3377 0.059 Uiso 1 1 calc R . .
C48 C -0.1669(3) 0.23996(14) 0.26347(13) 0.0512(7) Uani 1 1 d . . .
H48A H -0.1602 0.2737 0.2264 0.061 Uiso 1 1 calc R . .
H48B H -0.1124 0.2591 0.3011 0.061 Uiso 1 1 calc R . .
H48C H -0.2624 0.2357 0.2747 0.061 Uiso 1 1 calc R . .

loop_
_atom_site_aniso_label
_atom_site_aniso_U_11
_atom_site_aniso_U_22
_atom_site_aniso_U_33
_atom_site_aniso_U_23
_atom_site_aniso_U_13
_atom_site_aniso_U_12
Pd1 0.01792(8) 0.01826(8) 0.02202(8) -0.00096(6) 0.00305(6) 0.00042(5)
Pd2 0.02147(8) 0.02033(8) 0.02350(8) 0.00500(6) -0.00093(6) 0.00002(6)
P1 0.0183(2) 0.0200(2) 0.0219(2) 0.00034(19) 0.00196(19) -0.00106(19)
P2 0.0200(2) 0.0185(2) 0.0192(2) -0.00006(19) 0.00139(19) -0.00004(19)
N1 0.0375(11) 0.0303(10) 0.0291(10) -0.0003(8) 0.0103(8) -0.0064(8)
N2 0.0320(10) 0.0263(9) 0.0303(9) 0.0045(7) 0.0021(8) 0.0019(8)
N3 0.0253(10) 0.0295(10) 0.0378(10) -0.0078(8) 0.0026(8) 0.0052(8)
N4 0.0421(11) 0.0329(10) 0.0267(9) 0.0003(8) 0.0078(8) -0.0009(9)
C1 0.0454(15) 0.0260(12) 0.0720(19) -0.0093(12) 0.0049(13) 0.0026(11)
C2 0.0365(14) 0.0351(14) 0.0649(18) -0.0127(12) 0.0071(12) 0.0136(11)
C3 0.0235(11) 0.0336(12) 0.0452(13) 0.0043(10) 0.0039(10) 0.0073(9)
C4A 0.032(5) 0.031(5) 0.043(6) 0.012(4) -0.023(4) 0.007(3)
C5A 0.058(3) 0.035(2) 0.039(3) 0.021(2) -0.010(2) 0.005(2)
C6A 0.044(5) 0.024(4) 0.052(7) 0.012(4) -0.005(5) 0.000(3)
C4B 0.034(7) 0.069(11) 0.048(8) 0.016(6) -0.019(6) 0.001(6)
C5B 0.041(3) 0.031(3) 0.042(3) 0.015(2) -0.006(3) 0.016(2)
C6B 0.041(6) 0.028(5) 0.036(5) 0.021(4) 0.006(4) -0.006(4)
C11 0.0220(10) 0.0211(10) 0.0250(10) -0.0013(8) -0.0001(8) 0.0019(8)
C12 0.0351(12) 0.0217(10) 0.0274(11) -0.0007(8) 0.0034(9) 0.0021(9)
C13 0.0508(15) 0.0371(13) 0.0254(11) -0.0037(10) 0.0011(10) -0.0044(11)
C14 0.0439(14) 0.0397(14) 0.0341(12) -0.0083(10) -0.0110(11) -0.0018(11)
C15 0.0251(11) 0.0367(13) 0.0428(13) -0.0085(10) -0.0046(10) 0.0004(9)
C16 0.0245(11) 0.0343(12) 0.0298(11) -0.0053(9) 0.0029(9) 0.0005(9)
C17 0.0372(15) 0.0432(15) 0.0713(19) -0.0012(14) 0.0095(13) 0.0004(12)
C18 0.061(2) 0.0493(18) 0.084(2) 0.0292(16) 0.0253(17) 0.0007(15)
C21 0.0188(10) 0.0230(10) 0.0231(10) -0.0027(8) 0.0014(8) -0.0037(8)
C22 0.0250(11) 0.0263(11) 0.0262(10) -0.0018(8) 0.0017(8) -0.0043(8)
C23 0.0420(14) 0.0345(12) 0.0285(11) 0.0038(10) 0.0072(10) -0.0043(10)
C24 0.0417(14) 0.0415(14) 0.0325(12) -0.0059(10) 0.0175(10) -0.0046(11)
C25 0.0267(12) 0.0331(12) 0.0459(14) -0.0103(10) 0.0118(10) 0.0012(9)
C26 0.0243(11) 0.0269(11) 0.0325(11) -0.0020(9) 0.0035(9) -0.0009(8)
C27 0.0422(14) 0.0252(11) 0.0432(13) 0.0010(10) 0.0025(11) 0.0028(10)
C28 0.0464(15) 0.0450(15) 0.0423(14) 0.0145(12) -0.0040(12) 0.0053(12)
C31 0.0233(10) 0.0216(10) 0.0200(9) -0.0015(7) 0.0016(8) -0.0033(8)
C32 0.0235(11) 0.0266(11) 0.0277(10) -0.0044(8) 0.0026(8) -0.0034(8)
C33 0.0399(14) 0.0467(14) 0.0301(12) -0.0046(10) 0.0148(10) -0.0015(11)
C34 0.0605(18) 0.0523(16) 0.0250(12) 0.0075(11) 0.0131(11) -0.0056(13)
C35 0.0556(16) 0.0358(13) 0.0283(12) 0.0073(10) -0.0010(11) 0.0021(11)
C36 0.0363(12) 0.0297(11) 0.0233(10) -0.0003(9) 0.0008(9) 0.0030(9)
C37 0.0386(13) 0.0279(12) 0.0398(13) -0.0006(10) 0.0047(10) 0.0061(10)
C38 0.0311(13) 0.0439(15) 0.0631(17) -0.0137(13) 0.0059(12) 0.0080(11)
C41 0.0195(10) 0.0187(9) 0.0295(10) 0.0000(8) 0.0017(8) 0.0015(8)
C42 0.0243(11) 0.0206(10) 0.0320(11) 0.0011(8) 0.0054(8) 0.0034(8)
C43 0.0270(11) 0.0295(12) 0.0429(13) 0.0083(10) 0.0100(10) -0.0003(9)
C44 0.0249(12) 0.0300(12) 0.0570(16) 0.0037(11) 0.0006(11) -0.0069(9)
C45 0.0246(11) 0.0339(12) 0.0430(13) -0.0045(10) -0.0055(10) -0.0036(9)
C46 0.0231(11) 0.0310(11) 0.0310(11) 0.0016(9) 0.0000(9) -0.0010(9)
C47 0.072(2) 0.0436(15) 0.0319(13) 0.0046(11) 0.0010(13) 0.0034(14)
C48 0.087(2) 0.0325(14) 0.0369(14) -0.0021(11) 0.0272(14) -0.0043(14)

loop_
_atom_type_symbol
_atom_type_description
_atom_type_scat_dispersion_real
_atom_type_scat_dispersion_imag
_atom_type_scat_source
C C 0.0033 0.0016 'International Tables Vol C Tables 4.2.6.8 and 6.1.1.4'
H H 0.0000 0.0000 'International Tables Vol C Tables 4.2.6.8 and 6.1.1.4'
N N 0.0061 0.0033 'International Tables Vol C Tables 4.2.6.8 and 6.1.1.4'
P P 0.1023 0.0942 'International Tables Vol C Tables 4.2.6.8 and 6.1.1.4'
Pd Pd -0.9988 1.0072 'International Tables Vol C Tables 4.2.6.8 and 6.1.1.4'

loop_
_geom_angle_atom_site_label_1
_geom_angle_atom_site_label_2
_geom_angle_atom_site_label_3
_geom_angle
C2 Pd1 C3 37.40(9)
C2 Pd1 C1 36.36(10)
C3 Pd1 C1 66.72(9)
C2 Pd1 P1 139.58(7)
C3 Pd1 P1 176.83(6)
C1 Pd1 P1 110.16(7)
C2 Pd1 P2 138.75(7)
C3 Pd1 P2 105.33(6)
C1 Pd1 P2 170.26(8)
P1 Pd1 P2 77.827(18)
C5A Pd2 C6A 37.7(3)
C4B Pd2 C5B 39.4(4)
C5A Pd2 C4A 38.1(4)
C6A Pd2 C4A 67.0(3)
C4B Pd2 C6B 67.9(5)
C5B Pd2 C6B 36.6(4)
C4B Pd2 P2 176.1(4)
C5A Pd2 P2 139.00(14)
C6A Pd2 P2 110.5(3)
C5B Pd2 P2 137.20(16)
C4A Pd2 P2 177.1(4)
C6B Pd2 P2 108.2(3)
C4B Pd2 P1 105.1(3)
C5A Pd2 P1 134.25(13)
C6A Pd2 P1 170.7(3)
C5B Pd2 P1 140.57(17)
C4A Pd2 P1 103.6(2)
C6B Pd2 P1 169.5(4)
P2 Pd2 P1 78.798(18)
C11 P1 C21 102.98(9)
C11 P1 Pd2 112.79(7)
C21 P1 Pd2 105.92(6)
C11 P1 Pd1 122.54(7)
C21 P1 Pd1 115.58(7)
Pd2 P1 Pd1 96.197(19)
C31 P2 C41 103.17(9)
C31 P2 Pd2 113.99(7)
C41 P2 Pd2 118.72(7)
C31 P2 Pd1 102.02(6)
C41 P2 Pd1 122.13(6)
Pd2 P2 Pd1 96.165(19)
C17 N1 C12 111.84(18)
C17 N1 C18 110.3(2)
C12 N1 C18 112.9(2)
C22 N2 C28 115.61(18)
C22 N2 C27 112.61(17)
C28 N2 C27 110.32(19)
C32 N3 C37 114.98(17)
C32 N3 C38 116.2(2)
C37 N3 C38 109.98(18)
C42 N4 C47 115.98(19)
C42 N4 C48 113.1(2)
C47 N4 C48 110.83(19)
C2 C1 Pd1 69.77(14)
C1 C2 C3 122.4(3)
C1 C2 Pd1 73.87(15)
C3 C2 Pd1 72.22(13)
C2 C3 Pd1 70.38(13)
C5A C4A Pd2 67.6(6)
C6A C5A C4A 118.3(11)
C6A C5A Pd2 71.3(7)
C4A C5A Pd2 74.3(8)
C5A C6A Pd2 71.0(6)
C5B C4B Pd2 73.7(8)
C6B C5B C4B 118.3(12)
C6B C5B Pd2 75.5(10)
C4B C5B Pd2 66.8(9)
C5B C6B Pd2 68.0(7)
C16 C11 C12 117.31(19)
C16 C11 P1 121.72(16)
C12 C11 P1 120.88(16)
C13 C12 C11 120.1(2)
C13 C12 N1 120.7(2)
C11 C12 N1 119.20(19)
C14 C13 C12 121.3(2)
C15 C14 C13 119.3(2)
C14 C15 C16 120.3(2)
C15 C16 C11 121.7(2)
C26 C21 C22 117.45(18)
C26 C21 P1 116.93(15)
C22 C21 P1 125.51(15)
C23 C22 C21 119.1(2)
C23 C22 N2 120.55(19)
C21 C22 N2 120.32(18)
C24 C23 C22 121.7(2)
C25 C24 C23 119.9(2)
C24 C25 C26 119.3(2)
C25 C26 C21 122.5(2)
C36 C31 C32 117.98(18)
C36 C31 P2 116.04(15)
C32 C31 P2 125.70(15)
C33 C32 C31 118.3(2)
C33 C32 N3 120.7(2)
C31 C32 N3 120.97(18)
C34 C33 C32 121.7(2)
C35 C34 C33 120.4(2)
C34 C35 C36 118.9(2)
C35 C36 C31 122.6(2)
C46 C41 C42 117.90(19)
C46 C41 P2 120.05(16)
C42 C41 P2 121.83(16)
C43 C42 C41 119.0(2)
C43 C42 N4 120.97(19)
C41 C42 N4 120.02(19)
C44 C43 C42 121.5(2)
C45 C44 C43 120.1(2)
C44 C45 C46 119.2(2)
C45 C46 C41 122.3(2)

loop_
_geom_bond_atom_site_label_1
_geom_bond_atom_site_label_2
_geom_bond_distance
Pd1 C2 2.154(2)
Pd1 C3 2.177(2)
Pd1 C1 2.205(2)
Pd1 P1 2.3418(5)
Pd1 P2 2.3440(5)
Pd2 C4B 2.07(2)
Pd2 C5A 2.148(4)
Pd2 C6A 2.152(17)
Pd2 C5B 2.165(5)
Pd2 C4A 2.236(18)
Pd2 C6B 2.26(2)
Pd2 P2 2.3181(5)
Pd2 P1 2.3192(5)
P1 C11 1.840(2)
P1 C21 1.843(2)
P2 C31 1.843(2)
P2 C41 1.844(2)
N1 C17 1.443(3)
N1 C12 1.444(3)
N1 C18 1.453(3)
N2 C22 1.426(3)
N2 C28 1.456(3)
N2 C27 1.457(3)
N3 C32 1.421(3)
N3 C37 1.455(3)
N3 C38 1.456(3)
N4 C42 1.420(3)
N4 C47 1.457(3)
N4 C48 1.459(3)
C1 C2 1.361(4)
C2 C3 1.389(3)
C4A C5A 1.434(11)
C5A C6A 1.390(10)
C4B C5B 1.432(12)
C5B C6B 1.391(11)
C11 C16 1.400(3)
C11 C12 1.406(3)
C12 C13 1.388(3)
C13 C14 1.379(3)
C14 C15 1.373(3)
C15 C16 1.382(3)
C21 C26 1.404(3)
C21 C22 1.408(3)
C22 C23 1.397(3)
C23 C24 1.376(3)
C24 C25 1.373(3)
C25 C26 1.383(3)
C31 C36 1.398(3)
C31 C32 1.412(3)
C32 C33 1.398(3)
C33 C34 1.374(4)
C34 C35 1.371(4)
C35 C36 1.378(3)
C41 C46 1.403(3)
C41 C42 1.407(3)
C42 C43 1.400(3)
C43 C44 1.381(3)
C44 C45 1.375(3)
C45 C46 1.385(3)

loop_
_geom_torsion_atom_site_label_1
_geom_torsion_atom_site_label_2
_geom_torsion_atom_site_label_3
_geom_torsion_atom_site_label_4
_geom_torsion
C4B Pd2 P1 C11 -25.0(9)
C5A Pd2 P1 C11 2.4(2)
C6A Pd2 P1 C11 -26(3)
C5B Pd2 P1 C11 -46.3(2)
C4A Pd2 P1 C11 -24.2(6)
C6B Pd2 P1 C11 21(2)
P2 Pd2 P1 C11 154.21(7)
C4B Pd2 P1 C21 86.9(9)
C5A Pd2 P1 C21 114.3(2)
C6A Pd2 P1 C21 86(3)
C5B Pd2 P1 C21 65.7(2)
C4A Pd2 P1 C21 87.7(6)
C6B Pd2 P1 C21 133(2)
P2 Pd2 P1 C21 -93.88(7)
C4B Pd2 P1 Pd1 -154.2(9)
C5A Pd2 P1 Pd1 -126.8(2)
C6A Pd2 P1 Pd1 -155(3)
C5B Pd2 P1 Pd1 -175.5(2)
C4A Pd2 P1 Pd1 -153.4(6)
C6B Pd2 P1 Pd1 -108(2)
P2 Pd2 P1 Pd1 24.975(18)
C2 Pd1 P1 C11 12.03(15)
C3 Pd1 P1 C11 29.0(12)
C1 Pd1 P1 C11 38.92(12)
P2 Pd1 P1 C11 -146.88(8)
C2 Pd1 P1 C21 -114.90(14)
C3 Pd1 P1 C21 -98.0(12)
C1 Pd1 P1 C21 -88.01(11)
P2 Pd1 P1 C21 86.19(7)
C2 Pd1 P1 Pd2 134.13(12)
C3 Pd1 P1 Pd2 151.1(12)
C1 Pd1 P1 Pd2 161.02(9)
P2 Pd1 P1 Pd2 -24.774(18)
C4B Pd2 P2 C31 -110(12)
C5A Pd2 P2 C31 -129.9(2)
C6A Pd2 P2 C31 -98.9(5)
C5B Pd2 P2 C31 -79.8(2)
C4A Pd2 P2 C31 -131(10)
C6B Pd2 P2 C31 -106.9(5)
P1 Pd2 P2 C31 81.15(7)
C4B Pd2 P2 C41 12(12)
C5A Pd2 P2 C41 -8.0(2)
C6A Pd2 P2 C41 23.0(5)
C5B Pd2 P2 C41 42.1(2)
C4A Pd2 P2 C41 -9(10)
C6B Pd2 P2 C41 14.9(5)
P1 Pd2 P2 C41 -156.96(8)
C4B Pd2 P2 Pd1 144(12)
C5A Pd2 P2 Pd1 124.0(2)
C6A Pd2 P2 Pd1 155.0(5)
C5B Pd2 P2 Pd1 174.1(2)
C4A Pd2 P2 Pd1 123(10)
C6B Pd2 P2 Pd1 146.9(5)
P1 Pd2 P2 Pd1 -24.950(18)
C2 Pd1 P2 C31 109.34(14)
C3 Pd1 P2 C31 88.85(9)
C1 Pd1 P2 C31 54.5(5)
P1 Pd1 P2 C31 -91.39(7)
C2 Pd1 P2 C41 -4.80(15)
C3 Pd1 P2 C41 -25.29(10)
C1 Pd1 P2 C41 -59.6(5)
P1 Pd1 P2 C41 154.47(8)
C2 Pd1 P2 Pd2 -134.49(12)
C3 Pd1 P2 Pd2 -154.98(7)
C1 Pd1 P2 Pd2 170.7(4)
P1 Pd1 P2 Pd2 24.784(18)
C3 Pd1 C1 C2 29.05(17)
P1 Pd1 C1 C2 -150.36(16)
P2 Pd1 C1 C2 65.4(5)
Pd1 C1 C2 C3 -55.9(2)
C3 Pd1 C2 C1 -132.8(3)
P1 Pd1 C2 C1 45.7(2)
P2 Pd1 C2 C1 -166.52(14)
C1 Pd1 C2 C3 132.8(3)
P1 Pd1 C2 C3 178.48(11)
P2 Pd1 C2 C3 -33.8(2)
C1 C2 C3 Pd1 56.7(2)
C1 Pd1 C3 C2 -28.29(17)
P1 Pd1 C3 C2 -18.1(13)
P2 Pd1 C3 C2 157.67(15)
C6A Pd2 C4A C5A -31.6(7)
P2 Pd2 C4A C5A 1(10)
P1 Pd2 C4A C5A 148.6(5)
Pd2 C4A C5A C6A 58.1(10)
C4A Pd2 C5A C6A -127.9(11)
P2 Pd2 C5A C6A 52.2(8)
P1 Pd2 C5A C6A -172.8(7)
C6A Pd2 C5A C4A 127.9(11)
P2 Pd2 C5A C4A -179.9(8)
P1 Pd2 C5A C4A -44.9(9)
C4A C5A C6A Pd2 -59.6(9)
C4A Pd2 C6A C5A 31.9(8)
P2 Pd2 C6A C5A -146.4(5)
P1 Pd2 C6A C5A 33(3)
C6B Pd2 C4B C5B 29.5(9)
P2 Pd2 C4B C5B 33(13)
P1 Pd2 C4B C5B -158.7(8)
Pd2 C4B C5B C6B -57.3(15)
C4B Pd2 C5B C6B 130.1(15)
P2 Pd2 C5B C6B -46.8(8)
P1 Pd2 C5B C6B 163.5(8)
C6B Pd2 C5B C4B -130.1(15)
P2 Pd2 C5B C4B -176.9(13)
P1 Pd2 C5B C4B 33.5(14)
C4B C5B C6B Pd2 53.0(14)
C4B Pd2 C6B C5B -31.6(10)
P2 Pd2 C6B C5B 148.6(5)
P1 Pd2 C6B C5B -81(3)
C21 P1 C11 C16 -0.82(19)
Pd2 P1 C11 C16 112.89(16)
Pd1 P1 C11 C16 -133.10(15)
C21 P1 C11 C12 -177.22(17)
Pd2 P1 C11 C12 -63.51(18)
Pd1 P1 C11 C12 50.50(19)
C16 C11 C12 C13 -0.6(3)
P1 C11 C12 C13 175.96(17)
C16 C11 C12 N1 178.85(19)
P1 C11 C12 N1 -4.6(3)
C17 N1 C12 C13 68.6(3)
C18 N1 C12 C13 -56.5(3)
C17 N1 C12 C11 -110.8(2)
C18 N1 C12 C11 124.1(2)
C11 C12 C13 C14 0.6(4)
N1 C12 C13 C14 -178.8(2)
C12 C13 C14 C15 0.0(4)
C13 C14 C15 C16 -0.6(4)
C14 C15 C16 C11 0.7(4)
C12 C11 C16 C15 -0.1(3)
P1 C11 C16 C15 -176.58(17)
C11 P1 C21 C26 83.42(17)
Pd2 P1 C21 C26 -35.21(16)
Pd1 P1 C21 C26 -140.33(14)
C11 P1 C21 C22 -100.54(18)
Pd2 P1 C21 C22 140.83(16)
Pd1 P1 C21 C22 35.70(19)
C26 C21 C22 C23 2.2(3)
P1 C21 C22 C23 -173.85(16)
C26 C21 C22 N2 -177.88(18)
P1 C21 C22 N2 6.1(3)
C28 N2 C22 C23 20.8(3)
C27 N2 C22 C23 -107.3(2)
C28 N2 C22 C21 -159.2(2)
C27 N2 C22 C21 72.7(2)
C21 C22 C23 C24 -2.7(3)
N2 C22 C23 C24 177.3(2)
C22 C23 C24 C25 1.1(4)
C23 C24 C25 C26 0.9(4)
C24 C25 C26 C21 -1.4(3)
C22 C21 C26 C25 -0.2(3)
P1 C21 C26 C25 176.21(17)
C41 P2 C31 C36 87.28(17)
Pd2 P2 C31 C36 -142.61(14)
Pd1 P2 C31 C36 -40.19(16)
C41 P2 C31 C32 -99.01(18)
Pd2 P2 C31 C32 31.11(19)
Pd1 P2 C31 C32 133.52(16)
C36 C31 C32 C33 3.2(3)
P2 C31 C32 C33 -170.38(17)
C36 C31 C32 N3 -176.89(19)
P2 C31 C32 N3 9.5(3)
C37 N3 C32 C33 -113.4(2)
C38 N3 C32 C33 17.1(3)
C37 N3 C32 C31 66.7(3)
C38 N3 C32 C31 -162.8(2)
C31 C32 C33 C34 -2.6(3)
N3 C32 C33 C34 177.6(2)
C32 C33 C34 C35 0.1(4)
C33 C34 C35 C36 1.5(4)
C34 C35 C36 C31 -0.8(4)
C32 C31 C36 C35 -1.7(3)
P2 C31 C36 C35 172.57(19)
C31 P2 C41 C46 -1.73(19)
Pd2 P2 C41 C46 -128.92(15)
Pd1 P2 C41 C46 111.82(16)
C31 P2 C41 C42 172.69(16)
Pd2 P2 C41 C42 45.51(18)
Pd1 P2 C41 C42 -73.75(18)
C46 C41 C42 C43 1.6(3)
P2 C41 C42 C43 -172.90(15)
C46 C41 C42 N4 -178.84(18)
P2 C41 C42 N4 6.6(3)
C47 N4 C42 C43 27.1(3)
C48 N4 C42 C43 -102.5(2)
C47 N4 C42 C41 -152.4(2)
C48 N4 C42 C41 78.0(2)
C41 C42 C43 C44 0.3(3)
N4 C42 C43 C44 -179.2(2)
C42 C43 C44 C45 -1.5(3)
C43 C44 C45 C46 0.5(3)
C44 C45 C46 C41 1.5(3)
C42 C41 C46 C45 -2.6(3)
P2 C41 C46 C45 172.03(17)
